data_7103378
loop_
_publ_author_name
'Baudron, St\'ephane A'
'Hosseini, Mir Wais'

_publ_section_title
;
 Modular construction of a series of heteronuclear metallamacrocycles.
;
_journal_issue 38
_journal_name_full 'Chemical communications (Cambridge, England)'
_journal_page_first 4558
_journal_page_last 4560
_journal_paper_doi 10.1039/b809643k
_journal_year 2008
_chemical_formula_moiety 'C82 H64 Br2 Cu2 N4 P4 Pt2 S8, 6(C H Cl3)'
_chemical_formula_sum 'C88 H70 Br2 Cl18 Cu2 N4 P4 Pt2 S8'
_chemical_formula_weight 2879.02
_chemical_name_systematic
;
?
;
_space_group_IT_number 2
_symmetry_cell_setting triclinic
_symmetry_space_group_name_Hall '-P 1'
_symmetry_space_group_name_H-M 'P -1'
_atom_sites_solution_hydrogens geom
_atom_sites_solution_primary direct
_atom_sites_solution_secondary difmap
_audit_creation_method SHELXL-97
_cell_angle_alpha 70.051(6)
_cell_angle_beta 87.390(6)
_cell_angle_gamma 82.447(6)
_cell_formula_units_Z 1
_cell_length_a 13.5454(13)
_cell_length_b 13.6020(13)
_cell_length_c 14.9359(15)
_cell_measurement_reflns_used 958
_cell_measurement_temperature 173(2)
_cell_volume 2564.3(4)
_computing_cell_refinement 'Bruker SMART'
_computing_data_collection 'Bruker SMART'
_computing_data_reduction 'Bruker SAINT'
_computing_molecular_graphics 'Bruker SHELXTL'
_computing_publication_material 'Bruker SHELXTL'
_computing_structure_refinement 'Bruker SHELXTL'
_computing_structure_solution 'Bruker SHELXTL'
_diffrn_ambient_temperature 173(2)
_diffrn_measured_fraction_theta_full 0.941
_diffrn_measured_fraction_theta_max 0.941
_diffrn_measurement_device_type 'CCD area detector'
_diffrn_measurement_method 'phi and omega scans'
_diffrn_radiation_monochromator graphite
_diffrn_radiation_source 'fine-focus sealed tube'
_diffrn_radiation_type MoK\a
_diffrn_radiation_wavelength 0.71073
_diffrn_reflns_av_R_equivalents 0.0834
_diffrn_reflns_av_sigmaI/netI 0.1889
_diffrn_reflns_limit_h_max 17
_diffrn_reflns_limit_h_min -17
_diffrn_reflns_limit_k_max 17
_diffrn_reflns_limit_k_min -11
_diffrn_reflns_limit_l_max 19
_diffrn_reflns_limit_l_min -19
_diffrn_reflns_number 16484
_diffrn_reflns_theta_full 26.68
_diffrn_reflns_theta_max 26.68
_diffrn_reflns_theta_min 1.45
_exptl_absorpt_coefficient_mu 4.648
_exptl_absorpt_correction_T_max 0.8731
_exptl_absorpt_correction_T_min 0.6288
_exptl_absorpt_correction_type multi-scan
_exptl_absorpt_process_details sadabs
_exptl_crystal_colour orange
_exptl_crystal_density_diffrn 1.864
_exptl_crystal_density_meas ?
_exptl_crystal_density_method .
_exptl_crystal_description needle
_exptl_crystal_F_000 1404
_exptl_crystal_size_max 0.11
_exptl_crystal_size_mid 0.03
_exptl_crystal_size_min 0.03
_refine_diff_density_max 2.773
_refine_diff_density_min -3.841
_refine_diff_density_rms 0.378
_refine_ls_extinction_coef 0.0131(10)
_refine_ls_extinction_expression Fc^*^=kFc[1+0.001xFc^2^\l^3^/sin(2\q)]^-1/4^
_refine_ls_extinction_method SHELXL
_refine_ls_goodness_of_fit_ref 0.983
_refine_ls_hydrogen_treatment constr
_refine_ls_matrix_type full
_refine_ls_number_parameters 566
_refine_ls_number_reflns 10180
_refine_ls_number_restraints 0
_refine_ls_restrained_S_all 0.983
_refine_ls_R_factor_all 0.1807
_refine_ls_R_factor_gt 0.0934
_refine_ls_shift/su_max 0.000
_refine_ls_shift/su_mean 0.000
_refine_ls_structure_factor_coef Fsqd
_refine_ls_weighting_details 'calc w=1/[\s^2^(Fo^2^)+(0.1619P)^2^+0.0000P] where P=(Fo^2^+2Fc^2^)/3'
_refine_ls_weighting_scheme calc
_refine_ls_wR_factor_gt 0.2233
_refine_ls_wR_factor_ref 0.2944
_reflns_number_gt 5169
_reflns_number_total 10180
_reflns_threshold_expression >2sigma(I)
_cod_data_source_file b809643k.txt
_cod_data_source_block compound9
_cod_depositor_comments
;
The following automatic conversions were performed:
'_symmetry_cell_setting' value 'Triclinic' changed to 'triclinic'
according to '/home/saulius/struct/CIF-dictionaries/cif_core.dic'
dictionary named 'cif_core.dic' version 2.4.1 from 2010-06-29.

Automatic conversion script
Id: cif_fix_enum 1527 2010-12-29 10:47:43Z saulius 
;
_cod_original_sg_symbol_H-M 'P-1 '
_cod_database_code 7103378

loop_
_symmetry_equiv_pos_as_xyz
'x, y, z'
'-x, -y, -z'

loop_
_atom_site_label
_atom_site_type_symbol
_atom_site_fract_x
_atom_site_fract_y
_atom_site_fract_z
_atom_site_U_iso_or_equiv
_atom_site_adp_type
_atom_site_occupancy
_atom_site_symmetry_multiplicity
_atom_site_calc_flag
_atom_site_refinement_flags
_atom_site_disorder_assembly
_atom_site_disorder_group
C1 C 0.0445(13) 0.0836(14) 0.2221(11) 0.034(3) Uani 1 1 d . . .
C2 C 0.0444(13) 0.1888(14) 0.1660(11) 0.034(3) Uani 1 1 d . . .
C3 C 0.0708(14) -0.1085(14) -0.0782(11) 0.037(4) Uani 1 1 d . . .
C4 C 0.1221(13) -0.0894(12) -0.0094(10) 0.030(4) Uani 1 1 d . . .
C5 C 0.1569(13) 0.0067(15) -0.0164(10) 0.036(4) Uani 1 1 d . . .
C6 C 0.1525(13) 0.1074(12) -0.0849(10) 0.035(4) Uani 1 1 d . . .
H6 H 0.1222 0.1230 -0.1436 0.042 Uiso 1 1 calc R . .
C7 C 0.1941(15) 0.1814(15) -0.0625(12) 0.046(5) Uani 1 1 d . . .
H7 H 0.1928 0.2484 -0.1078 0.056 Uiso 1 1 calc R . .
C8 C 0.2373(15) 0.1627(14) 0.0222(13) 0.045(5) Uani 1 1 d . . .
H8 H 0.2655 0.2166 0.0326 0.054 Uiso 1 1 calc R . .
C9 C 0.2024(12) -0.0055(13) 0.0689(10) 0.030(4) Uani 1 1 d . . .
C10 C 0.2020(12) -0.1145(14) 0.1312(10) 0.032(4) Uani 1 1 d . . .
C11 C 0.1517(12) -0.1648(12) 0.0825(10) 0.027(4) Uani 1 1 d . . .
C12 C 0.1389(14) -0.2704(15) 0.1361(11) 0.042(5) Uani 1 1 d . . .
H12 H 0.1074 -0.3118 0.1108 0.051 Uiso 1 1 calc R . .
C13 C 0.1764(14) -0.3095(14) 0.2297(11) 0.041(5) Uani 1 1 d . . .
H13 H 0.1699 -0.3787 0.2673 0.049 Uiso 1 1 calc R . .
C14 C 0.2211(13) -0.2491(14) 0.2656(11) 0.037(4) Uani 1 1 d . . .
H14 H 0.2456 -0.2797 0.3274 0.044 Uiso 1 1 calc R . .
C15 C 0.4224(14) 0.2288(13) 0.3656(11) 0.037(4) Uani 1 1 d . . .
H15A H 0.4506 0.1799 0.3340 0.044 Uiso 1 1 calc R . .
H15B H 0.4653 0.2839 0.3521 0.044 Uiso 1 1 calc R . .
C16 C 0.4221(15) 0.1694(14) 0.4747(11) 0.044(5) Uani 1 1 d . . .
H16A H 0.4906 0.1523 0.4964 0.053 Uiso 1 1 calc R . .
H16B H 0.3889 0.2174 0.5050 0.053 Uiso 1 1 calc R . .
C17 C 0.3745(12) 0.0714(14) 0.5088(11) 0.037(4) Uani 1 1 d . . .
H17A H 0.3805 0.0436 0.5777 0.044 Uiso 1 1 calc R . .
H17B H 0.4130 0.0206 0.4845 0.044 Uiso 1 1 calc R . .
C18 C 0.2236(12) -0.0609(12) 0.5278(11) 0.030(4) Uani 1 1 d . . .
C19 C 0.2798(14) -0.1318(14) 0.4953(13) 0.042(4) Uani 1 1 d . . .
H19 H 0.3273 -0.1095 0.4483 0.051 Uiso 1 1 calc R . .
C20 C 0.2665(16) -0.2386(14) 0.5324(13) 0.049(4) Uani 1 1 d . . .
H20 H 0.3068 -0.2876 0.5118 0.059 Uiso 1 1 calc R . .
C21 C 0.1935(16) -0.2709(14) 0.5992(13) 0.049(4) Uani 1 1 d . . .
H21 H 0.1839 -0.3416 0.6232 0.059 Uiso 1 1 calc R . .
C22 C 0.1344(16) -0.1981(15) 0.6309(13) 0.050(5) Uani 1 1 d . . .
H22 H 0.0844 -0.2201 0.6753 0.061 Uiso 1 1 calc R . .
C23 C 0.1487(16) -0.0953(14) 0.5976(11) 0.044(5) Uani 1 1 d . . .
H23 H 0.1098 -0.0472 0.6203 0.053 Uiso 1 1 calc R . .
C24 C 0.1746(15) 0.1451(14) 0.5517(12) 0.044(5) Uani 1 1 d . . .
C25 C 0.2188(15) 0.1808(14) 0.6157(11) 0.040(4) Uani 1 1 d . . .
H25 H 0.2868 0.1656 0.6277 0.048 Uiso 1 1 calc R . .
C26 C 0.1553(18) 0.2419(16) 0.6624(12) 0.052(6) Uani 1 1 d . . .
H26 H 0.1834 0.2697 0.7028 0.062 Uiso 1 1 calc R . .
C27 C 0.0571(18) 0.2595(15) 0.6488(13) 0.048(5) Uani 1 1 d . . .
H27 H 0.0178 0.2987 0.6804 0.057 Uiso 1 1 calc R . .
C28 C 0.0127(15) 0.2207(15) 0.5887(15) 0.050(5) Uani 1 1 d . . .
H28 H -0.0560 0.2328 0.5804 0.060 Uiso 1 1 calc R . .
C29 C 0.0713(14) 0.1635(13) 0.5410(11) 0.038(4) Uani 1 1 d . . .
H29 H 0.0413 0.1369 0.5008 0.046 Uiso 1 1 calc R . .
C30 C 0.3329(12) 0.3654(14) 0.1933(11) 0.034(4) Uani 1 1 d . . .
C31 C 0.3819(14) 0.3153(17) 0.1366(14) 0.048(5) Uani 1 1 d . . .
H31 H 0.4028 0.2433 0.1613 0.057 Uiso 1 1 calc R . .
C32 C 0.4003(17) 0.3695(19) 0.0443(14) 0.060(6) Uani 1 1 d . . .
H32 H 0.4276 0.3330 0.0048 0.072 Uiso 1 1 calc R . .
C33 C 0.3792(18) 0.4803(19) 0.0067(15) 0.075(8) Uani 1 1 d . . .
H33 H 0.3992 0.5194 -0.0540 0.090 Uiso 1 1 calc R . .
C34 C 0.3265(19) 0.5264(18) 0.0667(13) 0.066(7) Uani 1 1 d . . .
H34 H 0.3036 0.5979 0.0430 0.080 Uiso 1 1 calc R . .
C35 C 0.3077(17) 0.4726(14) 0.1561(14) 0.055(6) Uani 1 1 d . . .
H35 H 0.2765 0.5082 0.1950 0.066 Uiso 1 1 calc R . .
C36 C 0.2517(14) 0.3831(13) 0.3732(11) 0.035(4) Uani 1 1 d . . .
C37 C 0.3135(18) 0.4286(14) 0.4116(13) 0.053(6) Uani 1 1 d . . .
H37 H 0.3822 0.4155 0.4060 0.064 Uiso 1 1 calc R . .
C38 C 0.271(2) 0.4966(16) 0.4604(13) 0.072(8) Uani 1 1 d . . .
H38 H 0.3121 0.5309 0.4846 0.086 Uiso 1 1 calc R . .
C39 C 0.172(2) 0.5130(15) 0.4726(13) 0.060(7) Uani 1 1 d . . .
H39 H 0.1454 0.5550 0.5076 0.072 Uiso 1 1 calc R . .
C40 C 0.1130(18) 0.4664(15) 0.4325(13) 0.054(6) Uani 1 1 d . . .
H40 H 0.0443 0.4814 0.4362 0.065 Uiso 1 1 calc R . .
C41 C 0.1513(15) 0.3973(15) 0.3862(13) 0.046(5) Uani 1 1 d . . .
H41 H 0.1095 0.3614 0.3643 0.056 Uiso 1 1 calc R . .
N1 N 0.2411(10) 0.0660(12) 0.0942(9) 0.036(3) Uani 1 1 d . . .
N2 N 0.2333(11) -0.1485(11) 0.2197(9) 0.037(3) Uani 1 1 d . . .
P1 P 0.2464(4) 0.0772(4) 0.4798(3) 0.0335(10) Uani 1 1 d . . .
P2 P 0.3002(4) 0.2875(4) 0.3158(3) 0.0349(11) Uani 1 1 d . . .
S1 S 0.1185(3) 0.0254(3) 0.3220(3) 0.0346(10) Uani 1 1 d . . .
S2 S 0.1187(4) 0.2728(4) 0.1854(3) 0.0409(11) Uani 1 1 d . . .
S3 S -0.0287(3) 0.0100(3) 0.1846(3) 0.0360(10) Uani 1 1 d . . .
S4 S -0.0296(4) 0.2293(4) 0.0640(3) 0.0391(11) Uani 1 1 d . . .
Cu1 Cu 0.27345(18) 0.00406(18) 0.24287(15) 0.0431(6) Uani 1 1 d . . .
Br1 Br 0.44409(16) -0.01414(16) 0.28227(13) 0.0499(5) Uani 1 1 d . . .
Pt1 Pt 0.19936(5) 0.16435(5) 0.32601(4) 0.0335(3) Uani 1 1 d . . .
C42 C 0.495(2) 0.723(2) 0.257(2) 0.088(9) Uani 1 1 d . . .
H42 H 0.4453 0.7852 0.2458 0.106 Uiso 1 1 calc R . .
Cl1 Cl 0.4516(7) 0.6421(8) 0.2048(6) 0.120(3) Uani 1 1 d . . .
Cl2 Cl 0.5047(9) 0.6600(8) 0.3804(7) 0.147(4) Uani 1 1 d . . .
Cl3 Cl 0.6060(7) 0.7649(10) 0.2072(10) 0.169(5) Uani 1 1 d . . .
C43 C 0.362(4) 0.848(2) 0.8300(19) 0.16(2) Uani 1 1 d . . .
H43 H 0.4273 0.8661 0.8038 0.191 Uiso 1 1 calc R . .
Cl4 Cl 0.3751(9) 0.8198(9) 0.9588(7) 0.154(5) Uani 1 1 d . . .
Cl5 Cl 0.2876(7) 0.9546(9) 0.7816(6) 0.132(4) Uani 1 1 d . . .
Cl6 Cl 0.3473(9) 0.7386(9) 0.8044(8) 0.148(4) Uani 1 1 d . . .
C44 C 0.884(3) 0.489(5) 0.162(3) 0.22(3) Uani 1 1 d . . .
H44 H 0.8988 0.4120 0.1789 0.260 Uiso 1 1 calc R . .
Cl7 Cl 0.9446(11) 0.5248(11) 0.2329(11) 0.186(5) Uani 1 1 d . . .
Cl8 Cl 0.7441(18) 0.521(2) 0.2011(12) 0.342(15) Uani 1 1 d . . .
Cl9 Cl 0.8823(12) 0.5380(12) 0.0504(10) 0.196(6) Uani 1 1 d . . .

loop_
_atom_site_aniso_label
_atom_site_aniso_U_11
_atom_site_aniso_U_22
_atom_site_aniso_U_33
_atom_site_aniso_U_23
_atom_site_aniso_U_13
_atom_site_aniso_U_12
C1 0.048(8) 0.040(7) 0.029(6) -0.022(5) -0.005(5) -0.022(7)
C2 0.048(8) 0.040(7) 0.029(6) -0.022(5) -0.005(5) -0.022(7)
C3 0.045(11) 0.037(10) 0.023(7) -0.003(7) -0.008(7) 0.001(9)
C4 0.052(11) 0.021(8) 0.022(7) -0.004(6) -0.007(7) -0.025(9)
C5 0.037(10) 0.048(11) 0.019(7) -0.006(7) -0.005(6) -0.004(9)
C6 0.056(12) 0.024(8) 0.024(7) -0.003(7) -0.011(7) -0.013(9)
C7 0.066(14) 0.035(10) 0.034(9) -0.008(8) 0.001(9) -0.003(10)
C8 0.062(14) 0.034(10) 0.045(10) -0.014(9) -0.001(9) -0.023(10)
C9 0.028(9) 0.036(10) 0.027(7) -0.011(7) -0.006(6) -0.003(8)
C10 0.031(9) 0.045(11) 0.023(7) -0.014(7) 0.001(6) -0.005(8)
C11 0.039(10) 0.022(8) 0.023(7) -0.004(6) -0.007(6) -0.017(8)
C12 0.051(12) 0.048(12) 0.032(9) -0.017(8) -0.008(8) -0.007(10)
C13 0.057(12) 0.033(10) 0.020(7) 0.010(7) -0.007(7) -0.013(9)
C14 0.045(11) 0.039(10) 0.027(8) -0.010(8) -0.014(7) -0.008(9)
C15 0.053(12) 0.022(8) 0.034(8) -0.006(7) 0.000(8) -0.011(9)
C16 0.057(13) 0.042(11) 0.028(8) -0.003(8) -0.019(8) -0.010(10)
C17 0.034(10) 0.044(11) 0.029(8) -0.007(8) -0.007(7) -0.002(9)
C18 0.034(10) 0.023(8) 0.031(8) -0.008(7) -0.007(7) 0.002(8)
C19 0.040(11) 0.043(11) 0.044(10) -0.016(9) -0.009(8) 0.001(9)
C20 0.077(11) 0.022(7) 0.044(7) -0.007(6) -0.002(7) -0.007(7)
C21 0.077(11) 0.022(7) 0.044(7) -0.007(6) -0.002(7) -0.007(7)
C22 0.072(15) 0.038(11) 0.040(10) -0.007(9) 0.014(9) -0.024(11)
C23 0.079(15) 0.029(9) 0.025(8) -0.010(7) -0.002(8) -0.008(10)
C24 0.061(13) 0.040(11) 0.031(9) -0.013(8) -0.006(8) -0.004(10)
C25 0.051(12) 0.041(11) 0.025(8) -0.003(8) -0.001(7) -0.020(10)
C26 0.080(17) 0.050(13) 0.030(9) -0.016(9) 0.019(9) -0.024(12)
C27 0.072(16) 0.032(10) 0.042(10) -0.015(8) 0.006(10) -0.012(11)
C28 0.040(12) 0.038(11) 0.067(13) -0.010(10) 0.001(10) -0.010(10)
C29 0.049(12) 0.028(9) 0.034(9) -0.003(7) -0.002(8) -0.008(9)
C30 0.030(10) 0.046(11) 0.032(8) -0.015(8) 0.002(7) -0.017(9)
C31 0.045(12) 0.052(12) 0.056(12) -0.026(10) -0.005(9) -0.013(10)
C32 0.067(15) 0.076(17) 0.039(10) -0.014(11) -0.003(10) -0.030(13)
C33 0.082(18) 0.071(17) 0.042(12) 0.019(11) 0.022(11) -0.013(14)
C34 0.11(2) 0.055(13) 0.026(9) -0.008(9) 0.004(11) -0.009(14)
C35 0.093(18) 0.022(9) 0.046(11) -0.004(8) -0.002(10) -0.010(11)
C36 0.052(12) 0.034(10) 0.026(8) -0.013(7) -0.011(7) -0.014(9)
C37 0.087(17) 0.023(9) 0.043(10) 0.005(8) -0.018(10) -0.020(11)
C38 0.14(3) 0.037(12) 0.031(10) -0.001(9) -0.030(13) 0.004(15)
C39 0.12(2) 0.027(10) 0.036(10) -0.017(9) -0.013(12) 0.013(13)
C40 0.079(16) 0.039(11) 0.040(10) -0.018(9) 0.017(10) 0.013(11)
C41 0.043(12) 0.042(11) 0.049(11) -0.012(9) -0.001(9) 0.003(10)
N1 0.034(8) 0.046(9) 0.030(7) -0.012(7) 0.001(6) -0.011(7)
N2 0.046(9) 0.029(8) 0.034(7) -0.005(6) -0.014(6) -0.007(7)
P1 0.043(3) 0.029(2) 0.029(2) -0.0082(18) -0.0045(18) -0.010(2)
P2 0.045(3) 0.030(2) 0.029(2) -0.0076(18) -0.0039(18) -0.006(2)
S1 0.047(3) 0.031(2) 0.0242(18) -0.0061(17) -0.0060(17) -0.007(2)
S2 0.057(3) 0.030(2) 0.034(2) -0.0047(19) -0.013(2) -0.012(2)
S3 0.046(3) 0.033(2) 0.0273(19) -0.0063(18) -0.0098(17) -0.008(2)
S4 0.048(3) 0.034(2) 0.033(2) -0.0073(19) -0.0121(19) -0.007(2)
Cu1 0.0503(15) 0.0469(14) 0.0348(11) -0.0171(10) -0.0092(10) -0.0039(12)
Br1 0.0533(13) 0.0524(12) 0.0448(10) -0.0154(9) -0.0070(9) -0.0097(10)
Pt1 0.0438(5) 0.0304(4) 0.0271(3) -0.0091(3) -0.0054(3) -0.0073(3)
C42 0.08(2) 0.073(19) 0.11(2) -0.034(17) 0.011(17) -0.028(16)
Cl1 0.116(7) 0.177(9) 0.116(6) -0.103(7) 0.023(5) -0.055(6)
Cl2 0.210(11) 0.124(8) 0.116(7) -0.053(6) -0.087(7) 0.014(7)
Cl3 0.087(7) 0.202(11) 0.286(15) -0.157(11) 0.062(8) -0.073(7)
C43 0.33(6) 0.08(2) 0.048(16) -0.008(15) 0.03(2) 0.03(3)
Cl4 0.162(10) 0.166(10) 0.091(6) -0.011(6) 0.004(6) 0.041(8)
Cl5 0.116(7) 0.155(9) 0.093(6) -0.010(6) 0.008(5) 0.006(6)
Cl6 0.172(10) 0.143(9) 0.130(8) -0.040(7) -0.034(7) -0.029(8)
C44 0.09(3) 0.34(8) 0.10(3) 0.06(4) 0.00(2) -0.01(4)
Cl7 0.195(14) 0.169(12) 0.195(13) -0.054(10) -0.051(11) -0.026(10)
Cl8 0.35(3) 0.41(3) 0.177(15) 0.074(18) -0.092(17) -0.16(2)
Cl9 0.260(18) 0.198(13) 0.157(11) -0.087(10) 0.011(11) -0.056(12)

loop_
_atom_type_symbol
_atom_type_description
_atom_type_scat_dispersion_real
_atom_type_scat_dispersion_imag
_atom_type_scat_source
C C 0.0033 0.0016 'International Tables Vol C Tables 4.2.6.8 and 6.1.1.4'
H H 0.0000 0.0000 'International Tables Vol C Tables 4.2.6.8 and 6.1.1.4'
N N 0.0061 0.0033 'International Tables Vol C Tables 4.2.6.8 and 6.1.1.4'
P P 0.1023 0.0942 'International Tables Vol C Tables 4.2.6.8 and 6.1.1.4'
S S 0.1246 0.1234 'International Tables Vol C Tables 4.2.6.8 and 6.1.1.4'
Cl Cl 0.1484 0.1585 'International Tables Vol C Tables 4.2.6.8 and 6.1.1.4'
Cu Cu 0.3201 1.2651 'International Tables Vol C Tables 4.2.6.8 and 6.1.1.4'
Br Br -0.2901 2.4595 'International Tables Vol C Tables 4.2.6.8 and 6.1.1.4'
Pt Pt -1.7033 8.3905 'International Tables Vol C Tables 4.2.6.8 and 6.1.1.4'

loop_
_geom_angle_atom_site_label_1
_geom_angle_atom_site_label_2
_geom_angle_atom_site_label_3
_geom_angle
_geom_angle_site_symmetry_1
_geom_angle_site_symmetry_3
_geom_angle_publ_flag
C2 C1 S1 122.3(12) . . ?
C2 C1 S3 117.2(12) . . ?
S1 C1 S3 120.5(10) . . ?
C1 C2 S2 124.5(13) . . ?
C1 C2 S4 114.8(12) . . ?
S2 C2 S4 120.4(10) . . ?
C4 C3 S4 123.9(12) . 2 ?
C4 C3 S3 123.3(13) . 2 ?
S4 C3 S3 112.5(10) 2 2 ?
C3 C4 C5 126.6(14) . . ?
C3 C4 C11 125.9(14) . . ?
C5 C4 C11 107.5(13) . . ?
C9 C5 C6 115.5(17) . . ?
C9 C5 C4 108.8(14) . . ?
C6 C5 C4 135.6(15) . . ?
C7 C6 C5 117.4(15) . . ?
C7 C6 H6 121.3 . . ?
C5 C6 H6 121.3 . . ?
C8 C7 C6 123.3(18) . . ?
C8 C7 H7 118.4 . . ?
C6 C7 H7 118.4 . . ?
C7 C8 N1 122.2(18) . . ?
C7 C8 H8 118.9 . . ?
N1 C8 H8 118.9 . . ?
N1 C9 C5 128.7(16) . . ?
N1 C9 C10 123.0(14) . . ?
C5 C9 C10 108.3(15) . . ?
N2 C10 C11 129.8(16) . . ?
N2 C10 C9 122.7(16) . . ?
C11 C10 C9 107.0(13) . . ?
C10 C11 C12 114.2(14) . . ?
C10 C11 C4 108.3(13) . . ?
C12 C11 C4 137.4(14) . . ?
C13 C12 C11 116.5(16) . . ?
C13 C12 H12 121.7 . . ?
C11 C12 H12 121.7 . . ?
C14 C13 C12 121.2(17) . . ?
C14 C13 H13 119.4 . . ?
C12 C13 H13 119.4 . . ?
N2 C14 C13 125.1(15) . . ?
N2 C14 H14 117.4 . . ?
C13 C14 H14 117.4 . . ?
C16 C15 P2 114.0(12) . . ?
C16 C15 H15A 108.7 . . ?
P2 C15 H15A 108.7 . . ?
C16 C15 H15B 108.7 . . ?
P2 C15 H15B 108.7 . . ?
H15A C15 H15B 107.6 . . ?
C17 C16 C15 117.3(14) . . ?
C17 C16 H16A 108.0 . . ?
C15 C16 H16A 108.0 . . ?
C17 C16 H16B 108.0 . . ?
C15 C16 H16B 108.0 . . ?
H16A C16 H16B 107.2 . . ?
C16 C17 P1 118.7(12) . . ?
C16 C17 H17A 107.6 . . ?
P1 C17 H17A 107.6 . . ?
C16 C17 H17B 107.6 . . ?
P1 C17 H17B 107.6 . . ?
H17A C17 H17B 107.1 . . ?
C19 C18 C23 119.5(16) . . ?
C19 C18 P1 118.5(14) . . ?
C23 C18 P1 122.0(12) . . ?
C18 C19 C20 120.2(18) . . ?
C18 C19 H19 119.9 . . ?
C20 C19 H19 119.9 . . ?
C21 C20 C19 119.8(18) . . ?
C21 C20 H20 120.1 . . ?
C19 C20 H20 120.1 . . ?
C20 C21 C22 120.1(18) . . ?
C20 C21 H21 120.0 . . ?
C22 C21 H21 120.0 . . ?
C23 C22 C21 120.5(18) . . ?
C23 C22 H22 119.8 . . ?
C21 C22 H22 119.8 . . ?
C22 C23 C18 119.9(17) . . ?
C22 C23 H23 120.1 . . ?
C18 C23 H23 120.1 . . ?
C29 C24 C25 119.1(17) . . ?
C29 C24 P1 118.2(14) . . ?
C25 C24 P1 122.7(16) . . ?
C24 C25 C26 117.7(18) . . ?
C24 C25 H25 121.1 . . ?
C26 C25 H25 121.1 . . ?
C27 C26 C25 121(2) . . ?
C27 C26 H26 119.4 . . ?
C25 C26 H26 119.4 . . ?
C26 C27 C28 121.2(19) . . ?
C26 C27 H27 119.4 . . ?
C28 C27 H27 119.4 . . ?
C27 C28 C29 119.3(19) . . ?
C27 C28 H28 120.3 . . ?
C29 C28 H28 120.3 . . ?
C28 C29 C24 121.3(18) . . ?
C28 C29 H29 119.4 . . ?
C24 C29 H29 119.4 . . ?
C31 C30 C35 118.4(16) . . ?
C31 C30 P2 119.1(14) . . ?
C35 C30 P2 122.4(14) . . ?
C32 C31 C30 120(2) . . ?
C32 C31 H31 119.9 . . ?
C30 C31 H31 119.9 . . ?
C31 C32 C33 122(2) . . ?
C31 C32 H32 119.2 . . ?
C33 C32 H32 119.2 . . ?
C34 C33 C32 115.1(17) . . ?
C34 C33 H33 122.4 . . ?
C32 C33 H33 122.4 . . ?
C35 C34 C33 122(2) . . ?
C35 C34 H34 118.8 . . ?
C33 C34 H34 118.8 . . ?
C34 C35 C30 122(2) . . ?
C34 C35 H35 119.2 . . ?
C30 C35 H35 119.2 . . ?
C37 C36 C41 120.9(19) . . ?
C37 C36 P2 121.3(16) . . ?
C41 C36 P2 117.4(14) . . ?
C36 C37 C38 118(2) . . ?
C36 C37 H37 120.9 . . ?
C38 C37 H37 120.9 . . ?
C39 C38 C37 122(2) . . ?
C39 C38 H38 119.1 . . ?
C37 C38 H38 119.1 . . ?
C38 C39 C40 118.0(19) . . ?
C38 C39 H39 121.0 . . ?
C40 C39 H39 121.0 . . ?
C39 C40 C41 122(2) . . ?
C39 C40 H40 118.9 . . ?
C41 C40 H40 118.9 . . ?
C36 C41 C40 119(2) . . ?
C36 C41 H41 120.7 . . ?
C40 C41 H41 120.7 . . ?
C9 N1 C8 112.9(14) . . ?
C9 N1 Cu1 109.3(11) . . ?
C8 N1 Cu1 137.1(12) . . ?
C10 N2 C14 112.9(15) . . ?
C10 N2 Cu1 103.7(11) . . ?
C14 N2 Cu1 142.8(11) . . ?
C17 P1 C24 106.0(9) . . ?
C17 P1 C18 103.2(8) . . ?
C24 P1 C18 106.9(8) . . ?
C17 P1 Pt1 117.4(5) . . ?
C24 P1 Pt1 106.9(6) . . ?
C18 P1 Pt1 115.6(5) . . ?
C15 P2 C36 107.5(8) . . ?
C15 P2 C30 101.1(8) . . ?
C36 P2 C30 106.0(8) . . ?
C15 P2 Pt1 112.0(6) . . ?
C36 P2 Pt1 114.6(6) . . ?
C30 P2 Pt1 114.6(6) . . ?
C1 S1 Pt1 102.2(6) . . ?
C1 S1 Cu1 97.9(6) . . ?
Pt1 S1 Cu1 76.07(15) . . ?
C2 S2 Pt1 101.2(6) . . ?
C1 S3 C3 97.3(8) . 2 ?
C2 S4 C3 98.1(8) . 2 ?
N1 Cu1 N2 80.2(5) . . ?
N1 Cu1 Br1 115.1(4) . . ?
N2 Cu1 Br1 111.0(4) . . ?
N1 Cu1 S1 105.9(4) . . ?
N2 Cu1 S1 91.9(4) . . ?
Br1 Cu1 S1 135.42(14) . . ?
N1 Cu1 Pt1 108.2(4) . . ?
N2 Cu1 Pt1 142.7(4) . . ?
Br1 Cu1 Pt1 98.31(9) . . ?
S1 Cu1 Pt1 50.88(12) . . ?
P2 Pt1 P1 90.30(16) . . ?
P2 Pt1 S1 169.64(16) . . ?
P1 Pt1 S1 91.68(15) . . ?
P2 Pt1 S2 90.85(16) . . ?
P1 Pt1 S2 165.85(17) . . ?
S1 Pt1 S2 89.72(15) . . ?
P2 Pt1 Cu1 116.59(13) . . ?
P1 Pt1 Cu1 99.61(12) . . ?
S1 Pt1 Cu1 53.05(12) . . ?
S2 Pt1 Cu1 92.48(12) . . ?
Cl1 C42 Cl3 111.5(17) . . ?
Cl1 C42 Cl2 110.6(15) . . ?
Cl3 C42 Cl2 111.7(18) . . ?
Cl1 C42 H42 107.6 . . ?
Cl3 C42 H42 107.6 . . ?
Cl2 C42 H42 107.6 . . ?
Cl5 C43 Cl6 119(3) . . ?
Cl5 C43 Cl4 111.8(18) . . ?
Cl6 C43 Cl4 111.9(17) . . ?
Cl5 C43 H43 104.2 . . ?
Cl6 C43 H43 104.2 . . ?
Cl4 C43 H43 104.2 . . ?
Cl9 C44 Cl7 126(4) . . ?
Cl9 C44 Cl8 104(2) . . ?
Cl7 C44 Cl8 101(3) . . ?
Cl9 C44 H44 108.1 . . ?
Cl7 C44 H44 108.1 . . ?
Cl8 C44 H44 108.1 . . ?

loop_
_geom_bond_atom_site_label_1
_geom_bond_atom_site_label_2
_geom_bond_distance
_geom_bond_site_symmetry_2
_geom_bond_publ_flag
C1 C2 1.39(2) . ?
C1 S1 1.726(16) . ?
C1 S3 1.730(16) . ?
C2 S2 1.720(17) . ?
C2 S4 1.745(16) . ?
C3 C4 1.38(2) . ?
C3 S4 1.747(19) 2 ?
C3 S3 1.754(15) 2 ?
C4 C5 1.42(2) . ?
C4 C11 1.441(19) . ?
C5 C9 1.39(2) . ?
C5 C6 1.40(2) . ?
C6 C7 1.36(2) . ?
C6 H6 0.9300 . ?
C7 C8 1.35(3) . ?
C7 H7 0.9300 . ?
C8 N1 1.38(2) . ?
C8 H8 0.9300 . ?
C9 N1 1.33(2) . ?
C9 C10 1.46(2) . ?
C10 N2 1.312(19) . ?
C10 C11 1.40(2) . ?
C11 C12 1.42(2) . ?
C12 C13 1.41(2) . ?
C12 H12 0.9300 . ?
C13 C14 1.34(2) . ?
C13 H13 0.9300 . ?
C14 N2 1.33(2) . ?
C14 H14 0.9300 . ?
C15 C16 1.55(2) . ?
C15 P2 1.814(18) . ?
C15 H15A 0.9700 . ?
C15 H15B 0.9700 . ?
C16 C17 1.48(2) . ?
C16 H16A 0.9700 . ?
C16 H16B 0.9700 . ?
C17 P1 1.794(17) . ?
C17 H17A 0.9700 . ?
C17 H17B 0.9700 . ?
C18 C19 1.36(2) . ?
C18 C23 1.42(2) . ?
C18 P1 1.830(17) . ?
C19 C20 1.40(3) . ?
C19 H19 0.9300 . ?
C20 C21 1.38(3) . ?
C20 H20 0.9300 . ?
C21 C22 1.39(3) . ?
C21 H21 0.9300 . ?
C22 C23 1.35(2) . ?
C22 H22 0.9300 . ?
C23 H23 0.9300 . ?
C24 C29 1.40(3) . ?
C24 C25 1.40(2) . ?
C24 P1 1.816(18) . ?
C25 C26 1.44(3) . ?
C25 H25 0.9300 . ?
C26 C27 1.33(3) . ?
C26 H26 0.9300 . ?
C27 C28 1.38(3) . ?
C27 H27 0.9300 . ?
C28 C29 1.38(3) . ?
C28 H28 0.9300 . ?
C29 H29 0.9300 . ?
C30 C31 1.36(2) . ?
C30 C35 1.37(2) . ?
C30 P2 1.842(16) . ?
C31 C32 1.35(3) . ?
C31 H31 0.9300 . ?
C32 C33 1.41(3) . ?
C32 H32 0.9300 . ?
C33 C34 1.38(3) . ?
C33 H33 0.9300 . ?
C34 C35 1.32(2) . ?
C34 H34 0.9300 . ?
C35 H35 0.9300 . ?
C36 C37 1.35(2) . ?
C36 C41 1.36(2) . ?
C36 P2 1.829(17) . ?
C37 C38 1.42(3) . ?
C37 H37 0.9300 . ?
C38 C39 1.33(3) . ?
C38 H38 0.9300 . ?
C39 C40 1.36(3) . ?
C39 H39 0.9300 . ?
C40 C41 1.38(2) . ?
C40 H40 0.9300 . ?
C41 H41 0.9300 . ?
N1 Cu1 2.132(13) . ?
N2 Cu1 2.351(15) . ?
P1 Pt1 2.272(4) . ?
P2 Pt1 2.259(5) . ?
S1 Pt1 2.325(5) . ?
S1 Cu1 2.395(5) . ?
S2 Pt1 2.334(4) . ?
S3 C3 1.754(15) 2 ?
S4 C3 1.747(19) 2 ?
Cu1 Br1 2.372(3) . ?
Cu1 Pt1 2.909(2) . ?
C42 Cl1 1.72(3) . ?
C42 Cl3 1.73(3) . ?
C42 Cl2 1.75(3) . ?
C42 H42 0.9800 . ?
C43 Cl5 1.61(3) . ?
C43 Cl6 1.70(4) . ?
C43 Cl4 1.84(3) . ?
C43 H43 0.9800 . ?
C44 Cl9 1.57(4) . ?
C44 Cl7 1.61(6) . ?
C44 Cl8 2.00(4) . ?
C44 H44 0.9800 . ?
